data_1566813
loop_
_publ_author_name
'Tang, Qi'
'Shi, Xiaodong'
'Richardson, David'
'Wojtas, Lukasz'
'Shan, Chuan'
'He, Ying'
'Lan, Yu'
'Yuan, Teng'
'Ye, Xiaohan'
'Li, Shi-Jun'
'Zhao, Kai'

_publ_section_title
;
 Design and Synthesis of Stable Four-Coordinated Benzotriazole-Borane with
 Tunable Fluorescence Emission
;
_journal_name_full 'Chemical Science'
_journal_paper_doi 10.1039/D2SC01103D
_journal_year 2022
_chemical_formula_moiety 'C23 H19 B N4 O2'
_chemical_formula_sum 'C23 H19 B N4 O2'
_chemical_formula_weight 394.23
_space_group_crystal_system monoclinic
_space_group_IT_number 14
_space_group_name_Hall '-P 2yn'
_space_group_name_H-M_alt 'P 1 21/n 1'
_atom_sites_solution_hydrogens mixed
_audit_creation_date 2021-07-02
_audit_creation_method
;
Olex2 1.2
(compiled 2018.05.29 svn.r3508 for OlexSys, GUI svn.r5506)
;
_audit_update_record
;
2021-10-05 deposited with the CCDC.	2022-04-18 downloaded from the CCDC.
;
_cell_angle_alpha 90
_cell_angle_beta 94.428(2)
_cell_angle_gamma 90
_cell_formula_units_Z 4
_cell_length_a 11.0625(3)
_cell_length_b 11.3405(3)
_cell_length_c 15.4611(4)
_cell_measurement_reflns_used 7735
_cell_measurement_temperature 100.0
_cell_measurement_theta_max 78.904
_cell_measurement_theta_min 4.747
_cell_volume 1933.87(9)
_computing_cell_refinement 'SAINT V8.40B (?, 2016)'
_computing_data_reduction 'SAINT V8.40B (?, 2016)'
_computing_molecular_graphics 'Olex2 (Dolomanov et al., 2009)'
_computing_publication_material 'Olex2 (Dolomanov et al., 2009)'
_computing_structure_refinement 'XL (Sheldrick, 2008)'
_diffrn_ambient_temperature 100.0
_diffrn_measured_fraction_theta_full 0.995
_diffrn_measured_fraction_theta_max 0.971
_diffrn_measurement_device_type 'Bruker D8 Venture Photon II CPAD'
_diffrn_measurement_method 'omega scans'
_diffrn_radiation_monochromator mirrors
_diffrn_radiation_type CuK\a
_diffrn_radiation_wavelength 1.54178
_diffrn_reflns_av_R_equivalents 0.0785
_diffrn_reflns_av_unetI/netI 0.0579
_diffrn_reflns_Laue_measured_fraction_full 0.995
_diffrn_reflns_Laue_measured_fraction_max 0.971
_diffrn_reflns_limit_h_max 13
_diffrn_reflns_limit_h_min -14
_diffrn_reflns_limit_k_max 14
_diffrn_reflns_limit_k_min -13
_diffrn_reflns_limit_l_max 19
_diffrn_reflns_limit_l_min -19
_diffrn_reflns_number 23442
_diffrn_reflns_point_group_measured_fraction_full 0.995
_diffrn_reflns_point_group_measured_fraction_max 0.971
_diffrn_reflns_theta_full 67.679
_diffrn_reflns_theta_max 79.888
_diffrn_reflns_theta_min 4.746
_diffrn_source 'INCOATEC Imus micro-focus source'
_diffrn_standards_number 0
_exptl_absorpt_coefficient_mu 0.708
_exptl_absorpt_correction_T_max 1.0000
_exptl_absorpt_correction_T_min 0.8400
_exptl_absorpt_correction_type multi-scan
_exptl_absorpt_process_details
'SADABS-2016/2 (Bruker,2016/2) was used for absorption correction. wR2(int) was 0.0977 before and 0.0838 after correction. The Ratio of minimum to maximum transmission is 0.8400. The \l/2 correction factor is Not present.'
_exptl_crystal_density_diffrn 1.354
_exptl_crystal_description plate
_exptl_crystal_F_000 824
_exptl_crystal_size_max 0.14
_exptl_crystal_size_mid 0.12
_exptl_crystal_size_min 0.04
_refine_diff_density_max 0.231
_refine_diff_density_min -0.310
_refine_diff_density_rms 0.053
_refine_ls_extinction_method none
_refine_ls_goodness_of_fit_ref 1.021
_refine_ls_hydrogen_treatment mixed
_refine_ls_matrix_type full
_refine_ls_number_parameters 277
_refine_ls_number_reflns 4097
_refine_ls_number_restraints 0
_refine_ls_restrained_S_all 1.021
_refine_ls_R_factor_all 0.0766
_refine_ls_R_factor_gt 0.0518
_refine_ls_shift/su_max 0.000
_refine_ls_shift/su_mean 0.000
_refine_ls_structure_factor_coef Fsqd
_refine_ls_weighting_details 'w=1/[\s^2^(Fo^2^)+(0.0621P)^2^+0.5895P] where P=(Fo^2^+2Fc^2^)/3'
_refine_ls_weighting_scheme calc
_refine_ls_wR_factor_gt 0.1234
_refine_ls_wR_factor_ref 0.1377
_reflns_Friedel_coverage 0.000
_reflns_number_gt 2991
_reflns_number_total 4097
_reflns_threshold_expression 'I > 2\s(I)'
_cod_data_source_file d2sc01103d2.cif
_cod_data_source_block n3_76
_cod_database_code 1566813
_shelx_shelxl_version_number 2018/3
_shelx_space_group_comment
;
The symmetry employed for this shelxl refinement is uniquely defined
by the following loop, which should always be used as a source of
symmetry information in preference to the above space-group names.
They are only intended as comments.
;
_shelx_estimated_absorpt_t_max 0.972
_shelx_estimated_absorpt_t_min 0.907
_olex2_refinement_description
;
1. Fixed Uiso
 At 1.2 times of:
  All C(H) groups
 At 1.5 times of:
  All C(H,H,H) groups
2.a Aromatic/amide H refined with riding coordinates:
 C5(H5), C12(H12), C13(H13), C14(H14), C16(H16), C17(H17), C18(H18), C19(H19),
 C20(H20), C22(H22), C24(H24), C26(H26)
2.b Idealised Me refined as rotating group:
 C28(H28A,H28B,H28C), C30(H30A,H30B,H30C)
;
_olex2_submission_special_instructions 'No special instructions were received'

loop_
_space_group_symop_operation_xyz
'x, y, z'
'-x+1/2, y+1/2, -z+1/2'
'-x, -y, -z'
'x-1/2, -y-1/2, z-1/2'

loop_
_atom_site_label
_atom_site_type_symbol
_atom_site_fract_x
_atom_site_fract_y
_atom_site_fract_z
_atom_site_U_iso_or_equiv
_atom_site_adp_type
_atom_site_occupancy
_atom_site_site_symmetry_order
_atom_site_calc_flag
_atom_site_refinement_flags_posn
_atom_site_refinement_flags_adp
_atom_site_refinement_flags_occupancy
_atom_site_disorder_assembly
_atom_site_disorder_group
N1 N 0.40743(18) 0.73195(16) 0.76326(11) 0.0400(4) Uani 1 1 d . . . . .
H3 H 0.6987(14) 0.7076(13) 0.7324(10) 0.003(4) Uiso 1 1 d . . . . .
C2 C 0.4956(2) 0.69630(17) 0.73793(12) 0.0315(4) Uani 1 1 d . . . . .
B3 B 0.6191(2) 0.6470(2) 0.70499(14) 0.0303(5) Uani 1 1 d . . . . .
C4 C 0.64238(17) 0.50900(17) 0.72976(12) 0.0295(4) Uani 1 1 d . . . . .
C5 C 0.67090(18) 0.42639(17) 0.67181(12) 0.0309(4) Uani 1 1 d . . . . .
H5 H 0.690543 0.349044 0.691881 0.037 Uiso 1 1 calc R . . . .
C6 C 0.67255(17) 0.45170(16) 0.58018(12) 0.0288(4) Uani 1 1 d . . . . .
C7 C 0.64179(18) 0.56597(16) 0.55157(12) 0.0283(4) Uani 1 1 d . . . . .
N8 N 0.61307(15) 0.65833(13) 0.60236(10) 0.0286(4) Uani 1 1 d . . . . .
N9 N 0.58598(15) 0.75219(14) 0.55482(10) 0.0298(4) Uani 1 1 d . . . . .
N10 N 0.59693(15) 0.71990(13) 0.47180(10) 0.0285(4) Uani 1 1 d . . . . .
C11 C 0.63186(17) 0.60321(16) 0.46644(12) 0.0275(4) Uani 1 1 d . . . . .
C12 C 0.65308(18) 0.52341(17) 0.39945(13) 0.0308(4) Uani 1 1 d . . . . .
H12 H 0.645225 0.545409 0.339992 0.037 Uiso 1 1 calc R . . . .
C13 C 0.68598(18) 0.41139(18) 0.42613(13) 0.0329(4) Uani 1 1 d . . . . .
H13 H 0.702859 0.355234 0.383088 0.039 Uiso 1 1 calc R . . . .
C14 C 0.69614(18) 0.37497(17) 0.51384(13) 0.0315(4) Uani 1 1 d . . . . .
H14 H 0.719641 0.296182 0.527578 0.038 Uiso 1 1 calc R . . . .
C15 C 0.56667(18) 0.80261(16) 0.40361(12) 0.0289(4) Uani 1 1 d . . . . .
C16 C 0.48115(18) 0.89001(17) 0.41517(13) 0.0318(4) Uani 1 1 d . . . . .
H16 H 0.443169 0.895538 0.468074 0.038 Uiso 1 1 calc R . . . .
C17 C 0.45233(19) 0.96861(18) 0.34851(14) 0.0348(5) Uani 1 1 d . . . . .
H17 H 0.396675 1.030736 0.356511 0.042 Uiso 1 1 calc R . . . .
C18 C 0.5041(2) 0.95754(18) 0.26982(13) 0.0356(5) Uani 1 1 d . . . . .
H18 H 0.481240 1.009819 0.223401 0.043 Uiso 1 1 calc R . . . .
C19 C 0.5890(2) 0.87024(18) 0.25928(13) 0.0354(5) Uani 1 1 d . . . . .
H19 H 0.624599 0.863126 0.205554 0.042 Uiso 1 1 calc R . . . .
C20 C 0.62259(19) 0.79292(17) 0.32644(12) 0.0319(4) Uani 1 1 d . . . . .
H20 H 0.682686 0.734461 0.319800 0.038 Uiso 1 1 calc R . . . .
C21 C 0.63748(18) 0.47372(17) 0.82218(12) 0.0292(4) Uani 1 1 d . . . . .
C22 C 0.66022(18) 0.55607(17) 0.88856(12) 0.0290(4) Uani 1 1 d . . . . .
H22 H 0.675382 0.635988 0.874497 0.035 Uiso 1 1 calc R . . . .
C23 C 0.66090(17) 0.52244(16) 0.97468(12) 0.0285(4) Uani 1 1 d . . . . .
C24 C 0.63447(17) 0.40659(17) 0.99762(12) 0.0292(4) Uani 1 1 d . . . . .
H24 H 0.633770 0.383899 1.056726 0.035 Uiso 1 1 calc R . . . .
C25 C 0.60922(18) 0.32554(16) 0.93107(13) 0.0308(4) Uani 1 1 d . . . . .
C26 C 0.61129(18) 0.35733(17) 0.84463(12) 0.0308(4) Uani 1 1 d . . . . .
H26 H 0.594908 0.299999 0.800476 0.037 Uiso 1 1 calc R . . . .
O27 O 0.68928(13) 0.60987(12) 1.03393(8) 0.0332(3) Uani 1 1 d . . . . .
C28 C 0.7007(2) 0.57785(18) 1.12347(12) 0.0351(5) Uani 1 1 d . . . . .
H28A H 0.762423 0.516174 1.132821 0.053 Uiso 1 1 calc GR . . . .
H28B H 0.622792 0.548296 1.140496 0.053 Uiso 1 1 calc GR . . . .
H28C H 0.724905 0.647106 1.158576 0.053 Uiso 1 1 calc GR . . . .
O29 O 0.58052(15) 0.20944(12) 0.94539(9) 0.0403(4) Uani 1 1 d . . . . .
C30 C 0.5497(2) 0.17897(18) 1.03052(13) 0.0385(5) Uani 1 1 d . . . . .
H30A H 0.521704 0.096988 1.030903 0.058 Uiso 1 1 calc GR . . . .
H30B H 0.484997 0.231115 1.047567 0.058 Uiso 1 1 calc GR . . . .
H30C H 0.621175 0.187873 1.071534 0.058 Uiso 1 1 calc GR . . . .

loop_
_atom_site_aniso_label
_atom_site_aniso_U_11
_atom_site_aniso_U_22
_atom_site_aniso_U_33
_atom_site_aniso_U_23
_atom_site_aniso_U_13
_atom_site_aniso_U_12
N1 0.0469(11) 0.0463(11) 0.0269(9) -0.0020(8) 0.0042(8) 0.0092(9)
C2 0.0431(12) 0.0313(10) 0.0196(9) -0.0014(7) -0.0002(8) -0.0004(9)
B3 0.0353(12) 0.0318(11) 0.0236(10) -0.0005(9) 0.0012(9) -0.0033(9)
C4 0.0278(10) 0.0344(10) 0.0258(10) -0.0010(8) -0.0014(8) -0.0033(8)
C5 0.0353(11) 0.0302(10) 0.0268(10) -0.0008(8) 0.0002(8) 0.0029(8)
C6 0.0271(10) 0.0313(10) 0.0278(10) -0.0015(8) 0.0009(8) -0.0003(8)
C7 0.0280(10) 0.0309(10) 0.0261(9) -0.0042(7) 0.0018(8) -0.0018(8)
N8 0.0327(9) 0.0270(8) 0.0261(8) -0.0029(6) 0.0029(7) -0.0022(6)
N9 0.0362(9) 0.0297(8) 0.0240(8) -0.0020(6) 0.0044(7) -0.0026(7)
N10 0.0333(9) 0.0281(8) 0.0243(8) -0.0023(6) 0.0037(7) -0.0012(7)
C11 0.0271(10) 0.0282(9) 0.0273(10) -0.0019(7) 0.0034(8) -0.0014(7)
C12 0.0328(11) 0.0334(10) 0.0263(10) -0.0033(8) 0.0026(8) -0.0007(8)
C13 0.0340(11) 0.0347(10) 0.0301(10) -0.0071(8) 0.0037(8) 0.0005(8)
C14 0.0336(11) 0.0295(10) 0.0312(10) -0.0036(8) 0.0020(8) 0.0030(8)
C15 0.0324(10) 0.0290(9) 0.0251(9) -0.0015(7) 0.0005(8) -0.0050(8)
C16 0.0343(11) 0.0310(10) 0.0305(10) -0.0013(8) 0.0050(8) -0.0025(8)
C17 0.0326(11) 0.0304(10) 0.0416(12) -0.0006(9) 0.0032(9) -0.0008(8)
C18 0.0393(12) 0.0347(11) 0.0320(11) 0.0040(8) -0.0033(9) -0.0044(9)
C19 0.0410(12) 0.0373(11) 0.0279(10) -0.0008(8) 0.0035(9) -0.0056(9)
C20 0.0345(11) 0.0325(10) 0.0285(10) -0.0025(8) 0.0020(8) -0.0030(8)
C21 0.0280(10) 0.0320(10) 0.0276(10) -0.0016(8) 0.0016(8) -0.0005(8)
C22 0.0312(10) 0.0289(10) 0.0266(10) 0.0004(7) 0.0004(8) -0.0004(8)
C23 0.0287(10) 0.0300(10) 0.0264(10) -0.0040(8) -0.0003(8) -0.0002(8)
C24 0.0308(10) 0.0309(10) 0.0257(9) 0.0004(8) 0.0011(8) 0.0021(8)
C25 0.0335(11) 0.0267(10) 0.0319(10) 0.0002(8) 0.0005(8) 0.0013(8)
C26 0.0349(11) 0.0302(10) 0.0272(10) -0.0041(8) 0.0012(8) -0.0005(8)
O27 0.0450(8) 0.0301(7) 0.0240(7) -0.0014(5) -0.0002(6) -0.0045(6)
C28 0.0467(12) 0.0337(10) 0.0240(10) -0.0006(8) -0.0031(9) -0.0004(9)
O29 0.0639(10) 0.0279(7) 0.0292(7) -0.0014(6) 0.0045(7) -0.0061(7)
C30 0.0507(13) 0.0314(10) 0.0334(11) 0.0013(9) 0.0031(10) -0.0034(9)

loop_
_atom_type_symbol
_atom_type_description
_atom_type_scat_dispersion_real
_atom_type_scat_dispersion_imag
_atom_type_scat_source
C C 0.0181 0.0091 'International Tables Vol C Tables 4.2.6.8 and 6.1.1.4'
H H 0.0000 0.0000 'International Tables Vol C Tables 4.2.6.8 and 6.1.1.4'
B B 0.0090 0.0039 'International Tables Vol C Tables 4.2.6.8 and 6.1.1.4'
N N 0.0311 0.0180 'International Tables Vol C Tables 4.2.6.8 and 6.1.1.4'
O O 0.0492 0.0322 'International Tables Vol C Tables 4.2.6.8 and 6.1.1.4'

loop_
_geom_angle_atom_site_label_1
_geom_angle_atom_site_label_2
_geom_angle_atom_site_label_3
_geom_angle
_geom_angle_site_symmetry_1
_geom_angle_site_symmetry_3
_geom_angle_publ_flag
N1 C2 B3 178.7(2) . . ?
C2 B3 H3 108.5(8) . . ?
C2 B3 C4 112.73(17) . . ?
C4 B3 H3 112.2(8) . . ?
N8 B3 H3 106.6(8) . . ?
N8 B3 C2 108.64(16) . . ?
N8 B3 C4 107.88(16) . . ?
C5 C4 B3 123.51(17) . . ?
C5 C4 C21 118.56(18) . . ?
C21 C4 B3 117.87(16) . . ?
C4 C5 H5 118.9 . . ?
C4 C5 C6 122.22(18) . . ?
C6 C5 H5 118.9 . . ?
C7 C6 C5 118.10(17) . . ?
C14 C6 C5 128.15(18) . . ?
C14 C6 C7 113.69(17) . . ?
N8 C7 C6 126.20(17) . . ?
N8 C7 C11 108.07(16) . . ?
C11 C7 C6 125.70(17) . . ?
C7 N8 B3 121.35(16) . . ?
N9 N8 B3 127.91(15) . . ?
N9 N8 C7 110.71(15) . . ?
N8 N9 N10 106.19(14) . . ?
N9 N10 C11 111.27(15) . . ?
N9 N10 C15 119.33(15) . . ?
C11 N10 C15 129.31(16) . . ?
C7 C11 N10 103.76(16) . . ?
C7 C11 C12 119.98(17) . . ?
N10 C11 C12 136.22(18) . . ?
C11 C12 H12 122.3 . . ?
C13 C12 C11 115.34(18) . . ?
C13 C12 H12 122.3 . . ?
C12 C13 H13 118.1 . . ?
C12 C13 C14 123.84(18) . . ?
C14 C13 H13 118.1 . . ?
C6 C14 C13 121.41(18) . . ?
C6 C14 H14 119.3 . . ?
C13 C14 H14 119.3 . . ?
C16 C15 N10 119.66(17) . . ?
C20 C15 N10 119.08(18) . . ?
C20 C15 C16 121.25(18) . . ?
C15 C16 H16 120.5 . . ?
C17 C16 C15 118.94(19) . . ?
C17 C16 H16 120.5 . . ?
C16 C17 H17 119.7 . . ?
C16 C17 C18 120.53(19) . . ?
C18 C17 H17 119.7 . . ?
C17 C18 H18 120.1 . . ?
C19 C18 C17 119.82(19) . . ?
C19 C18 H18 120.1 . . ?
C18 C19 H19 119.7 . . ?
C18 C19 C20 120.6(2) . . ?
C20 C19 H19 119.7 . . ?
C15 C20 H20 120.6 . . ?
C19 C20 C15 118.74(19) . . ?
C19 C20 H20 120.6 . . ?
C22 C21 C4 120.53(17) . . ?
C22 C21 C26 118.50(17) . . ?
C26 C21 C4 120.97(17) . . ?
C21 C22 H22 119.7 . . ?
C23 C22 C21 120.67(18) . . ?
C23 C22 H22 119.7 . . ?
C22 C23 C24 121.15(17) . . ?
O27 C23 C22 115.33(16) . . ?
O27 C23 C24 123.52(17) . . ?
C23 C24 H24 121.1 . . ?
C25 C24 C23 117.85(18) . . ?
C25 C24 H24 121.1 . . ?
C26 C25 C24 121.58(18) . . ?
O29 C25 C24 123.27(18) . . ?
O29 C25 C26 115.15(17) . . ?
C21 C26 H26 119.9 . . ?
C25 C26 C21 120.20(17) . . ?
C25 C26 H26 119.9 . . ?
C23 O27 C28 117.59(15) . . ?
O27 C28 H28A 109.5 . . ?
O27 C28 H28B 109.5 . . ?
O27 C28 H28C 109.5 . . ?
H28A C28 H28B 109.5 . . ?
H28A C28 H28C 109.5 . . ?
H28B C28 H28C 109.5 . . ?
C25 O29 C30 117.03(15) . . ?
O29 C30 H30A 109.5 . . ?
O29 C30 H30B 109.5 . . ?
O29 C30 H30C 109.5 . . ?
H30A C30 H30B 109.5 . . ?
H30A C30 H30C 109.5 . . ?
H30B C30 H30C 109.5 . . ?

loop_
_geom_bond_atom_site_label_1
_geom_bond_atom_site_label_2
_geom_bond_distance
_geom_bond_site_symmetry_2
_geom_bond_publ_flag
N1 C2 1.152(3) . ?
C2 B3 1.596(3) . ?
B3 H3 1.171(16) . ?
B3 C4 1.626(3) . ?
B3 N8 1.588(3) . ?
C4 C5 1.350(3) . ?
C4 C21 1.489(3) . ?
C5 H5 0.9500 . ?
C5 C6 1.447(3) . ?
C6 C7 1.403(3) . ?
C6 C14 1.385(3) . ?
C7 N8 1.361(2) . ?
C7 C11 1.379(3) . ?
N8 N9 1.315(2) . ?
N9 N10 1.349(2) . ?
N10 C11 1.383(2) . ?
N10 C15 1.431(2) . ?
C11 C12 1.409(3) . ?
C12 H12 0.9500 . ?
C12 C13 1.376(3) . ?
C13 H13 0.9500 . ?
C13 C14 1.414(3) . ?
C14 H14 0.9500 . ?
C15 C16 1.391(3) . ?
C15 C20 1.390(3) . ?
C16 H16 0.9500 . ?
C16 C17 1.381(3) . ?
C17 H17 0.9500 . ?
C17 C18 1.390(3) . ?
C18 H18 0.9500 . ?
C18 C19 1.383(3) . ?
C19 H19 0.9500 . ?
C19 C20 1.388(3) . ?
C20 H20 0.9500 . ?
C21 C22 1.396(3) . ?
C21 C26 1.401(3) . ?
C22 H22 0.9500 . ?
C22 C23 1.384(3) . ?
C23 C24 1.398(3) . ?
C23 O27 1.370(2) . ?
C24 H24 0.9500 . ?
C24 C25 1.392(3) . ?
C25 C26 1.386(3) . ?
C25 O29 1.376(2) . ?
C26 H26 0.9500 . ?
O27 C28 1.427(2) . ?
C28 H28A 0.9800 . ?
C28 H28B 0.9800 . ?
C28 H28C 0.9800 . ?
O29 C30 1.427(2) . ?
C30 H30A 0.9800 . ?
C30 H30B 0.9800 . ?
C30 H30C 0.9800 . ?

loop_
_geom_torsion_atom_site_label_1
_geom_torsion_atom_site_label_2
_geom_torsion_atom_site_label_3
_geom_torsion_atom_site_label_4
_geom_torsion
_geom_torsion_site_symmetry_1
_geom_torsion_site_symmetry_2
_geom_torsion_site_symmetry_3
_geom_torsion_site_symmetry_4
_geom_torsion_publ_flag
C2 B3 C4 C5 129.7(2) . . . . ?
C2 B3 C4 C21 -53.2(2) . . . . ?
C2 B3 N8 C7 -131.05(18) . . . . ?
C2 B3 N8 N9 51.5(2) . . . . ?
B3 C4 C5 C6 -5.7(3) . . . . ?
B3 C4 C21 C22 -24.7(3) . . . . ?
B3 C4 C21 C26 155.92(19) . . . . ?
B3 N8 N9 N10 177.92(17) . . . . ?
C4 B3 N8 C7 -8.5(2) . . . . ?
C4 B3 N8 N9 173.97(17) . . . . ?
C4 C5 C6 C7 -0.8(3) . . . . ?
C4 C5 C6 C14 -177.7(2) . . . . ?
C4 C21 C22 C23 -177.19(18) . . . . ?
C4 C21 C26 C25 178.85(18) . . . . ?
C5 C4 C21 C22 152.5(2) . . . . ?
C5 C4 C21 C26 -26.9(3) . . . . ?
C5 C6 C7 N8 1.9(3) . . . . ?
C5 C6 C7 C11 -175.99(19) . . . . ?
C5 C6 C14 C13 175.50(19) . . . . ?
C6 C7 N8 B3 3.7(3) . . . . ?
C6 C7 N8 N9 -178.48(18) . . . . ?
C6 C7 C11 N10 178.41(19) . . . . ?
C6 C7 C11 C12 0.2(3) . . . . ?
C7 C6 C14 C13 -1.5(3) . . . . ?
C7 N8 N9 N10 0.2(2) . . . . ?
C7 C11 C12 C13 -1.5(3) . . . . ?
N8 B3 C4 C5 9.8(3) . . . . ?
N8 B3 C4 C21 -173.17(16) . . . . ?
N8 C7 C11 N10 0.2(2) . . . . ?
N8 C7 C11 C12 -178.03(17) . . . . ?
N8 N9 N10 C11 -0.1(2) . . . . ?
N8 N9 N10 C15 176.68(16) . . . . ?
N9 N10 C11 C7 -0.1(2) . . . . ?
N9 N10 C11 C12 177.7(2) . . . . ?
N9 N10 C15 C16 -27.8(3) . . . . ?
N9 N10 C15 C20 152.95(17) . . . . ?
N10 C11 C12 C13 -179.0(2) . . . . ?
N10 C15 C16 C17 -179.54(17) . . . . ?
N10 C15 C20 C19 177.26(17) . . . . ?
C11 C7 N8 B3 -178.15(16) . . . . ?
C11 C7 N8 N9 -0.3(2) . . . . ?
C11 N10 C15 C16 148.3(2) . . . . ?
C11 N10 C15 C20 -30.9(3) . . . . ?
C11 C12 C13 C14 1.3(3) . . . . ?
C12 C13 C14 C6 0.2(3) . . . . ?
C14 C6 C7 N8 179.26(19) . . . . ?
C14 C6 C7 C11 1.4(3) . . . . ?
C15 N10 C11 C7 -176.43(18) . . . . ?
C15 N10 C11 C12 1.4(4) . . . . ?
C15 C16 C17 C18 2.7(3) . . . . ?
C16 C15 C20 C19 -1.9(3) . . . . ?
C16 C17 C18 C19 -2.7(3) . . . . ?
C17 C18 C19 C20 0.4(3) . . . . ?
C18 C19 C20 C15 1.9(3) . . . . ?
C20 C15 C16 C17 -0.4(3) . . . . ?
C21 C4 C5 C6 177.24(18) . . . . ?
C21 C22 C23 C24 -2.4(3) . . . . ?
C21 C22 C23 O27 177.38(17) . . . . ?
C22 C21 C26 C25 -0.5(3) . . . . ?
C22 C23 C24 C25 1.0(3) . . . . ?
C22 C23 O27 C28 -175.12(17) . . . . ?
C23 C24 C25 C26 0.7(3) . . . . ?
C23 C24 C25 O29 -179.20(18) . . . . ?
C24 C23 O27 C28 4.7(3) . . . . ?
C24 C25 C26 C21 -1.0(3) . . . . ?
C24 C25 O29 C30 14.1(3) . . . . ?
C26 C21 C22 C23 2.2(3) . . . . ?
C26 C25 O29 C30 -165.83(19) . . . . ?
O27 C23 C24 C25 -178.83(18) . . . . ?
O29 C25 C26 C21 178.98(18) . . . . ?
